data_7128952
loop_
_publ_author_name
'Magott, Micha\/l'
'Pinkowicz, Dawid'

_publ_section_title
;
 Chiral porous CN-bridged coordination polymer mimicking MOF-74 and
 showing magnetization photoswitching.
;
_journal_issue 77
_journal_name_full 'Chemical communications (Cambridge, England)'
_journal_page_first 9926
_journal_page_last 9929
_journal_paper_doi 10.1039/d1cc03870b
_journal_volume 57
_journal_year 2021
_chemical_absolute_configuration ad
_chemical_formula_sum 'C22.8 H30 Mn1.2 N10.8 W0.6'
_chemical_formula_weight 631.61
_chemical_properties_physical Hygroscopic
_space_group_crystal_system trigonal
_space_group_IT_number 152
_space_group_name_Hall 'P 31 2"'
_space_group_name_H-M_alt 'P 31 2 1'
_atom_sites_solution_hydrogens geom
_audit_creation_method SHELXL-2016/6
_audit_update_record
;
2021-07-06 deposited with the CCDC.	2021-08-23 downloaded from the CCDC.
;
_cell_angle_alpha 90
_cell_angle_beta 90
_cell_angle_gamma 120
_cell_formula_units_Z 5
_cell_length_a 18.6385(4)
_cell_length_b 18.6385(4)
_cell_length_c 12.3021(3)
_cell_measurement_reflns_used 9991
_cell_measurement_temperature 30(2)
_cell_measurement_theta_max 29.8590
_cell_measurement_theta_min 2.0060
_cell_volume 3701.11(14)
_computing_structure_refinement 'SHELXL-2016/6 (Sheldrick, 2016)'
_computing_structure_solution 'SHELXT 2014/4 (Sheldrick, 2014)'
_diffrn_ambient_temperature 30(2)
_diffrn_measured_fraction_theta_full 0.998
_diffrn_measured_fraction_theta_max 0.999
_diffrn_measurement_device_type 'abstract diffractometer'
_diffrn_radiation_type synchrotron
_diffrn_radiation_wavelength 0.6889
_diffrn_reflns_av_R_equivalents 0.0726
_diffrn_reflns_av_unetI/netI 0.0640
_diffrn_reflns_Laue_measured_fraction_full 0.998
_diffrn_reflns_Laue_measured_fraction_max 0.999
_diffrn_reflns_limit_h_max 25
_diffrn_reflns_limit_h_min -25
_diffrn_reflns_limit_k_max 26
_diffrn_reflns_limit_k_min -19
_diffrn_reflns_limit_l_max 15
_diffrn_reflns_limit_l_min -17
_diffrn_reflns_number 29185
_diffrn_reflns_point_group_measured_fraction_full 0.998
_diffrn_reflns_point_group_measured_fraction_max 0.999
_diffrn_reflns_theta_full 24.415
_diffrn_reflns_theta_max 29.477
_diffrn_reflns_theta_min 2.017
_diffrn_source synchrotron
_exptl_absorpt_coefficient_mu 2.632
_exptl_absorpt_correction_T_max 2.893
_exptl_absorpt_correction_T_min 0.381
_exptl_absorpt_correction_type multi-scan
_exptl_absorpt_process_details
;
CrysAlisPro 1.171.40.53 (Rigaku Oxford Diffraction, 2019)
Empirical absorption correction using spherical harmonics,
 implemented in SCALE3 ABSPACK scaling algorithm.
;
_exptl_crystal_colour red
_exptl_crystal_density_diffrn 1.417
_exptl_crystal_description needle
_exptl_crystal_F_000 1584
_exptl_crystal_preparation 'Magnetic properties'
_exptl_crystal_size_max 0.05
_exptl_crystal_size_mid 0.01
_exptl_crystal_size_min 0.01
_refine_diff_density_max 1.422
_refine_diff_density_min -1.457
_refine_diff_density_rms 0.156
_refine_ls_abs_structure_details
;
 Flack x determined using 2275 quotients [(I+)-(I-)]/[(I+)+(I-)]
 (Parsons, Flack and Wagner, Acta Cryst. B69 (2013) 249-259).
;
_refine_ls_abs_structure_Flack -0.019(10)
_refine_ls_extinction_method none
_refine_ls_goodness_of_fit_ref 1.059
_refine_ls_hydrogen_treatment constr
_refine_ls_matrix_type full
_refine_ls_number_parameters 255
_refine_ls_number_reflns 7526
_refine_ls_number_restraints 176
_refine_ls_restrained_S_all 1.076
_refine_ls_R_factor_all 0.0774
_refine_ls_R_factor_gt 0.0629
_refine_ls_shift/su_max 0.000
_refine_ls_shift/su_mean 0.000
_refine_ls_structure_factor_coef Fsqd
_refine_ls_weighting_details 'w=1/[\s^2^(Fo^2^)+(0.1101P)^2^] where P=(Fo^2^+2Fc^2^)/3'
_refine_ls_weighting_scheme calc
_refine_ls_wR_factor_gt 0.1657
_refine_ls_wR_factor_ref 0.1762
_reflns_Friedel_coverage 0.847
_reflns_Friedel_fraction_full 0.998
_reflns_Friedel_fraction_max 0.998
_reflns_number_gt 6124
_reflns_number_total 7526
_reflns_threshold_expression 'I > 2\s(I)'
_cod_data_source_file d1cc03870b2.cif
_cod_data_source_block P3121_anh
_cod_depositor_comments 'Adding full bibliography for 7128951--7128953.cif.'
_cod_original_cell_volume 3701.11(18)
_cod_original_formula_sum 'C22.80 H30 Mn1.20 N10.80 W0.60'
_cod_database_code 7128952
_shelx_shelxl_version_number 2016/6
_shelx_space_group_comment
;
The symmetry employed for this shelxl refinement is uniquely defined
by the following loop, which should always be used as a source of
symmetry information in preference to the above space-group names.
They are only intended as comments.
;

loop_
_space_group_symop_operation_xyz
'x, y, z'
'-y, x-y, z+1/3'
'-x+y, -x, z+2/3'
'y, x, -z'
'x-y, -y, -z+2/3'
'-x, -x+y, -z+1/3'

loop_
_atom_site_label
_atom_site_type_symbol
_atom_site_fract_x
_atom_site_fract_y
_atom_site_fract_z
_atom_site_U_iso_or_equiv
_atom_site_adp_type
_atom_site_occupancy
_atom_site_site_symmetry_order
_atom_site_calc_flag
_atom_site_refinement_flags_posn
_atom_site_refinement_flags_adp
_atom_site_refinement_flags_occupancy
_atom_site_disorder_assembly
_atom_site_disorder_group
C5 C 0.5203(11) 0.8644(18) 0.767(3) 0.25(3) Uani 1 1 d D U . A 1
H5A H 0.538324 0.898818 0.830952 0.369 Uiso 1 1 calc R U . A 1
H5B H 0.520858 0.814018 0.781639 0.369 Uiso 1 1 calc R U . A 1
H5C H 0.556912 0.893150 0.707948 0.369 Uiso 1 1 calc R U . A 1
N5 N 0.3944(13) 0.8003(9) 0.6592(11) 0.102(5) Uani 1 1 d D . . A 1
C4 C 0.4039(8) 0.9411(9) 0.4516(11) 0.058(3) Uani 1 1 d . . . A 1
N4 N 0.3547(8) 0.9117(7) 0.5154(11) 0.074(4) Uani 1 1 d . . . A 1
C3 C 0.4894(10) 1.0949(8) 0.4216(13) 0.069(4) Uani 1 1 d . . . A 1
N3 N 0.4837(13) 1.1448(10) 0.4603(18) 0.123(8) Uani 1 1 d . . . A 1
C2 C 0.5767(10) 1.0110(7) 0.4746(10) 0.065(4) Uani 1 1 d . . . A 1
N2 N 0.6192(11) 1.0167(8) 0.5502(12) 0.102(6) Uani 1 1 d . . . A 1
N1 N 0.5070(8) 0.8250(7) 0.3479(9) 0.068(3) Uani 1 1 d . . . A 1
Mn1 Mn 0.26884(12) 0.80556(12) 0.61750(14) 0.0518(5) Uani 1 1 d . . . A 1
W1 W 0.50380(3) 1.000000 0.333333 0.03766(16) Uani 1 2 d S T P A 1
C1 C 0.5062(8) 0.8847(7) 0.3498(8) 0.049(3) Uani 1 1 d . . . A 1
C6 C 0.4357(8) 0.8446(8) 0.7390(8) 0.070(4) Uani 1 1 d D U . A 1
N6 N 0.2991(12) 0.7368(11) 0.4678(16) 0.127(7) Uani 1 1 d D . . A 1
H6 H 0.334500 0.778856 0.414609 0.152 Uiso 1 1 calc R U . A 1
C1P C 0.4135(9) 0.8804(9) 0.8176(9) 0.148(9) Uani 1 1 d DG U . A 1
N1P N 0.3346(9) 0.8638(8) 0.7882(8) 0.114(6) Uani 1 1 d G U . A 1
C2P C 0.2898(8) 0.8858(10) 0.8572(11) 0.120(7) Uani 1 1 d DG U . A 1
C3P C 0.3238(11) 0.9245(12) 0.9557(11) 0.163(10) Uani 1 1 d G U . A 1
H3P H 0.293777 0.939268 1.001826 0.196 Uiso 1 1 calc R U . A 1
C4P C 0.4026(11) 0.9411(9) 0.9851(8) 0.147(9) Uani 1 1 d G U . A 1
H4P H 0.425381 0.966993 1.051016 0.176 Uiso 1 1 calc R U . A 1
C5P C 0.4475(8) 0.9191(9) 0.9161(10) 0.118(7) Uani 1 1 d G U . A 1
H5P H 0.500234 0.930178 0.935836 0.142 Uiso 1 1 calc R U . A 1
C7 C 0.2088(13) 0.8608(17) 0.8290(18) 0.149(12) Uani 1 1 d D U . A 1
N7 N 0.2025(13) 0.8539(15) 0.7306(15) 0.143(10) Uani 1 1 d D . . A 1
C8 C 0.152(4) 0.857(4) 0.918(4) 0.31(3) Uani 1 1 d D U . A 1
H8A H 0.178715 0.865537 0.986925 0.460 Uiso 1 1 calc R U . A 1
H8B H 0.137802 0.899767 0.906351 0.460 Uiso 1 1 calc R U . A 1
H8C H 0.102036 0.804006 0.917055 0.460 Uiso 1 1 calc R U . A 1
N8 N 0.1628(10) 0.7988(12) 0.5041(15) 0.118(7) Uani 1 1 d D . . A 1
H8 H 0.122860 0.739923 0.492840 0.141 Uiso 1 1 calc R U . A 1
C12 C 0.1129(10) 0.8185(14) 0.6869(19) 0.110(8) Uani 1 1 d D . . A 1
H12A H 0.079334 0.760089 0.703917 0.132 Uiso 1 1 calc R U . A 1
H12B H 0.087053 0.847789 0.718313 0.132 Uiso 1 1 calc R U . A 1
C11 C 0.2253(13) 0.679(2) 0.416(2) 0.21(2) Uani 1 1 d D . . A 1
H11A H 0.198005 0.706921 0.386988 0.310 Uiso 1 1 calc R U . A 1
H11B H 0.237821 0.652539 0.357989 0.310 Uiso 1 1 calc R U . A 1
H11C H 0.189561 0.637980 0.467619 0.310 Uiso 1 1 calc R U . A 1
C10 C 0.3450(12) 0.7006(10) 0.5144(11) 0.078(5) Uani 1 1 d D . . A 1
H10A H 0.365224 0.680620 0.455749 0.094 Uiso 1 1 calc R U . A 1
H10B H 0.307318 0.652997 0.557724 0.094 Uiso 1 1 calc R U . A 1
C9 C 0.4165(16) 0.7573(12) 0.5837(13) 0.210(19) Uani 1 1 d D U . A 1
H9A H 0.436553 0.725570 0.622637 0.253 Uiso 1 1 calc R U . A 1
H9B H 0.461090 0.797018 0.537829 0.253 Uiso 1 1 calc R U . A 1
C13 C 0.122(2) 0.8314(18) 0.568(2) 0.145(11) Uani 1 1 d D U . A 1
H13A H 0.066817 0.809486 0.538701 0.174 Uiso 1 1 calc R U . A 1
H13B H 0.150912 0.890741 0.556208 0.174 Uiso 1 1 calc R U . A 1
C14 C 0.188(2) 0.8366(19) 0.395(2) 0.20(2) Uani 1 1 d D . . A 1
H14A H 0.215082 0.811560 0.357097 0.296 Uiso 1 1 calc R U . A 1
H14B H 0.140318 0.827851 0.355280 0.296 Uiso 1 1 calc R U . A 1
H14C H 0.225991 0.894988 0.402686 0.296 Uiso 1 1 calc R U . A 1

loop_
_atom_site_aniso_label
_atom_site_aniso_U_11
_atom_site_aniso_U_22
_atom_site_aniso_U_33
_atom_site_aniso_U_23
_atom_site_aniso_U_13
_atom_site_aniso_U_12
C5 0.13(2) 0.13(2) 0.32(4) 0.15(3) -0.13(3) -0.051(17)
N5 0.144(15) 0.075(9) 0.063(8) 0.022(6) 0.003(9) 0.036(10)
C4 0.049(6) 0.053(7) 0.062(7) 0.007(6) 0.013(5) 0.018(6)
N4 0.078(8) 0.057(7) 0.084(8) 0.026(6) 0.044(7) 0.032(6)
C3 0.086(10) 0.039(6) 0.076(9) 0.008(6) 0.037(8) 0.027(6)
N3 0.142(16) 0.055(8) 0.163(17) -0.001(10) 0.077(14) 0.043(10)
C2 0.095(10) 0.036(5) 0.042(6) 0.004(4) -0.009(6) 0.017(6)
N2 0.136(14) 0.051(7) 0.070(8) 0.010(6) -0.052(9) 0.010(8)
N1 0.110(11) 0.052(6) 0.061(7) 0.007(5) 0.013(6) 0.054(7)
Mn1 0.0488(9) 0.0502(9) 0.0359(8) 0.0009(7) 0.0058(7) 0.0093(8)
W1 0.0452(3) 0.0311(2) 0.0320(2) 0.00397(19) 0.00199(10) 0.01555(12)
C1 0.073(8) 0.044(5) 0.039(5) 0.001(4) 0.003(5) 0.036(6)
C6 0.068(8) 0.065(7) 0.034(5) 0.011(5) -0.008(5) 0.002(7)
N6 0.139(18) 0.098(13) 0.133(16) 0.046(11) -0.017(13) 0.052(13)
C1P 0.180(17) 0.116(14) 0.101(13) 0.034(11) -0.012(13) 0.038(12)
N1P 0.127(12) 0.072(8) 0.117(11) 0.030(8) -0.042(10) 0.030(8)
C2P 0.152(14) 0.110(12) 0.064(9) -0.025(9) 0.022(10) 0.040(11)
C3P 0.204(17) 0.116(14) 0.092(12) -0.032(11) -0.032(13) 0.021(13)
C4P 0.169(16) 0.115(14) 0.138(15) 0.015(13) -0.018(14) 0.057(13)
C5P 0.192(15) 0.063(8) 0.039(6) 0.012(6) -0.033(9) 0.017(10)
C7 0.24(3) 0.20(3) 0.118(19) -0.049(18) -0.02(2) 0.19(2)
N7 0.19(2) 0.17(2) 0.129(17) 0.037(15) 0.095(17) 0.138(19)
C8 0.51(8) 0.38(6) 0.22(4) 0.16(4) 0.22(5) 0.37(6)
N8 0.069(10) 0.127(15) 0.125(16) 0.038(12) -0.017(9) 0.025(10)
C12 0.065(10) 0.129(18) 0.16(2) 0.042(15) 0.022(11) 0.070(11)
C11 0.059(12) 0.25(4) 0.16(2) 0.13(3) -0.029(14) -0.034(16)
C10 0.128(16) 0.082(10) 0.049(6) -0.003(6) 0.005(8) 0.071(12)
C9 0.35(4) 0.079(13) 0.054(9) 0.031(9) -0.055(17) -0.003(18)
C13 0.17(3) 0.15(2) 0.13(2) -0.016(17) 0.021(19) 0.09(2)
C14 0.18(3) 0.13(2) 0.16(3) 0.09(2) -0.05(2) -0.02(2)

loop_
_atom_type_symbol
_atom_type_description
_atom_type_scat_dispersion_real
_atom_type_scat_dispersion_imag
_atom_type_scat_source
C C 0.0032 0.0015 'International Tables Vol C Tables 4.2.6.8 and 6.1.1.4'
H H 0.0000 0.0000 'International Tables Vol C Tables 4.2.6.8 and 6.1.1.4'
N N 0.0060 0.0030 'International Tables Vol C Tables 4.2.6.8 and 6.1.1.4'
Mn Mn 0.3400 0.6912 'International Tables Vol C Tables 4.2.6.8 and 6.1.1.4'
W W -0.5651 6.4269 'International Tables Vol C Tables 4.2.6.8 and 6.1.1.4'

loop_
_geom_angle_atom_site_label_1
_geom_angle_atom_site_label_2
_geom_angle_atom_site_label_3
_geom_angle
_geom_angle_site_symmetry_1
_geom_angle_site_symmetry_3
_geom_angle_publ_flag
C6 C5 H5A 109.5 . . ?
C6 C5 H5B 109.5 . . ?
H5A C5 H5B 109.5 . . ?
C6 C5 H5C 109.5 . . ?
H5A C5 H5C 109.5 . . ?
H5B C5 H5C 109.5 . . ?
C6 N5 C9 128.7(19) . . ?
C6 N5 Mn1 114.7(14) . . ?
C9 N5 Mn1 116.1(13) . . ?
N4 C4 W1 177.4(14) . . ?
C4 N4 Mn1 152.2(12) . . ?
N3 C3 W1 175.9(16) . . ?
N2 C2 W1 177.3(17) . . ?
C1 N1 Mn1 157.0(10) . 3_564 ?
N4 Mn1 N1 165.8(5) . 2_665 ?
N4 Mn1 N7 106.3(6) . . ?
N1 Mn1 N7 83.9(7) 2_665 . ?
N4 Mn1 N8 85.7(6) . . ?
N1 Mn1 N8 87.1(5) 2_665 . ?
N7 Mn1 N8 77.4(7) . . ?
N4 Mn1 N1P 96.6(6) . . ?
N1 Mn1 N1P 96.8(4) 2_665 . ?
N7 Mn1 N1P 63.3(6) . . ?
N8 Mn1 N1P 139.7(7) . . ?
N4 Mn1 N5 82.9(5) . . ?
N1 Mn1 N5 99.1(5) 2_665 . ?
N7 Mn1 N5 126.6(7) . . ?
N8 Mn1 N5 155.6(6) . . ?
N1P Mn1 N5 63.4(5) . . ?
N4 Mn1 N6 77.8(5) . . ?
N1 Mn1 N6 89.5(6) 2_665 . ?
N7 Mn1 N6 162.6(7) . . ?
N8 Mn1 N6 86.2(6) . . ?
N1P Mn1 N6 133.7(5) . . ?
N5 Mn1 N6 70.3(5) . . ?
C2 W1 C2 108.6(9) 5_675 . ?
C2 W1 C4 148.8(5) 5_675 . ?
C2 W1 C4 81.3(6) . . ?
C2 W1 C4 81.3(6) 5_675 5_675 ?
C2 W1 C4 148.8(5) . 5_675 ?
C4 W1 C4 105.9(8) . 5_675 ?
C2 W1 C1 72.9(4) 5_675 . ?
C2 W1 C1 72.3(5) . . ?
C4 W1 C1 82.8(5) . . ?
C4 W1 C1 138.1(5) 5_675 . ?
C2 W1 C1 72.3(5) 5_675 5_675 ?
C2 W1 C1 72.9(4) . 5_675 ?
C4 W1 C1 138.1(5) . 5_675 ?
C4 W1 C1 82.8(5) 5_675 5_675 ?
C1 W1 C1 118.3(7) . 5_675 ?
C2 W1 C3 81.4(6) 5_675 5_675 ?
C2 W1 C3 139.6(5) . 5_675 ?
C4 W1 C3 73.2(6) . 5_675 ?
C4 W1 C3 70.1(5) 5_675 5_675 ?
C1 W1 C3 73.8(5) . 5_675 ?
C1 W1 C3 144.6(5) 5_675 5_675 ?
C2 W1 C3 139.6(5) 5_675 . ?
C2 W1 C3 81.4(6) . . ?
C4 W1 C3 70.1(5) . . ?
C4 W1 C3 73.2(6) 5_675 . ?
C1 W1 C3 144.6(5) . . ?
C1 W1 C3 73.8(5) 5_675 . ?
C3 W1 C3 116.9(10) 5_675 . ?
N1 C1 W1 173.4(10) . . ?
N5 C6 C1P 129.8(16) . . ?
N5 C6 C5 125(2) . . ?
C1P C6 C5 105(2) . . ?
C11 N6 C10 114(2) . . ?
C11 N6 Mn1 110(2) . . ?
C10 N6 Mn1 106.8(12) . . ?
C11 N6 H6 108.7 . . ?
C10 N6 H6 108.7 . . ?
Mn1 N6 H6 108.7 . . ?
C6 C1P N1P 104.7(11) . . ?
C6 C1P C5P 134.9(11) . . ?
N1P C1P C5P 120.0 . . ?
C2P N1P C1P 120.0 . . ?
C2P N1P Mn1 114.9(7) . . ?
C1P N1P Mn1 125.0(7) . . ?
C7 C2P N1P 117.6(13) . . ?
C7 C2P C3P 122.1(13) . . ?
N1P C2P C3P 120.0 . . ?
C4P C3P C2P 120.0 . . ?
C4P C3P H3P 120.0 . . ?
C2P C3P H3P 120.0 . . ?
C3P C4P C5P 120.0 . . ?
C3P C4P H4P 120.0 . . ?
C5P C4P H4P 120.0 . . ?
C4P C5P C1P 120.0 . . ?
C4P C5P H5P 120.0 . . ?
C1P C5P H5P 120.0 . . ?
N7 C7 C2P 108.5(19) . . ?
N7 C7 C8 134(3) . . ?
C2P C7 C8 117(3) . . ?
C7 N7 C12 114.6(17) . . ?
C7 N7 Mn1 126.5(15) . . ?
C12 N7 Mn1 107.2(13) . . ?
C7 C8 H8A 109.5 . . ?
C7 C8 H8B 109.5 . . ?
H8A C8 H8B 109.5 . . ?
C7 C8 H8C 109.5 . . ?
H8A C8 H8C 109.5 . . ?
H8B C8 H8C 109.5 . . ?
C13 N8 C14 114(3) . . ?
C13 N8 Mn1 105.0(17) . . ?
C14 N8 Mn1 116.5(16) . . ?
C13 N8 H8 106.8 . . ?
C14 N8 H8 106.8 . . ?
Mn1 N8 H8 106.8 . . ?
C13 C12 N7 105.1(19) . . ?
C13 C12 H12A 110.7 . . ?
N7 C12 H12A 110.7 . . ?
C13 C12 H12B 110.7 . . ?
N7 C12 H12B 110.7 . . ?
H12A C12 H12B 108.8 . . ?
N6 C11 H11A 109.5 . . ?
N6 C11 H11B 109.5 . . ?
H11A C11 H11B 109.5 . . ?
N6 C11 H11C 109.5 . . ?
H11A C11 H11C 109.5 . . ?
H11B C11 H11C 109.5 . . ?
N6 C10 C9 115.1(15) . . ?
N6 C10 H10A 108.5 . . ?
C9 C10 H10A 108.5 . . ?
N6 C10 H10B 108.5 . . ?
C9 C10 H10B 108.5 . . ?
H10A C10 H10B 107.5 . . ?
N5 C9 C10 111.6(19) . . ?
N5 C9 H9A 109.3 . . ?
C10 C9 H9A 109.3 . . ?
N5 C9 H9B 109.3 . . ?
C10 C9 H9B 109.3 . . ?
H9A C9 H9B 108.0 . . ?
N8 C13 C12 122(2) . . ?
N8 C13 H13A 106.9 . . ?
C12 C13 H13A 106.9 . . ?
N8 C13 H13B 106.9 . . ?
C12 C13 H13B 106.9 . . ?
H13A C13 H13B 106.7 . . ?
N8 C14 H14A 109.5 . . ?
N8 C14 H14B 109.5 . . ?
H14A C14 H14B 109.5 . . ?
N8 C14 H14C 109.5 . . ?
H14A C14 H14C 109.5 . . ?
H14B C14 H14C 109.5 . . ?

loop_
_geom_bond_atom_site_label_1
_geom_bond_atom_site_label_2
_geom_bond_distance
_geom_bond_site_symmetry_2
_geom_bond_publ_flag
C5 C6 1.470(13) . ?
C5 H5A 0.9600 . ?
C5 H5B 0.9600 . ?
C5 H5C 0.9600 . ?
N5 C6 1.266(16) . ?
N5 C9 1.416(13) . ?
N5 Mn1 2.45(2) . ?
C4 N4 1.120(15) . ?
C4 W1 2.178(12) . ?
N4 Mn1 2.211(11) . ?
C3 N3 1.097(19) . ?
C3 W1 2.203(13) . ?
C2 N2 1.192(18) . ?
C2 W1 2.151(13) . ?
N1 C1 1.122(16) . ?
N1 Mn1 2.224(11) 3_564 ?
Mn1 N7 2.322(16) . ?
Mn1 N8 2.371(16) . ?
Mn1 N1P 2.400(9) . ?
Mn1 N6 2.47(2) . ?
W1 C1 2.180(11) . ?
W1 C1 2.180(11) 5_675 ?
C6 C1P 1.352(11) . ?
N6 C11 1.407(13) . ?
N6 C10 1.447(12) . ?
N6 H6 0.9800 . ?
C1P N1P 1.3900 . ?
C1P C5P 1.3900 . ?
N1P C2P 1.3900 . ?
C2P C7 1.382(13) . ?
C2P C3P 1.3900 . ?
C3P C4P 1.3900 . ?
C3P H3P 0.9300 . ?
C4P C5P 1.3900 . ?
C4P H4P 0.9300 . ?
C5P H5P 0.9300 . ?
C7 N7 1.22(2) . ?
C7 C8 1.505(13) . ?
N7 C12 1.55(2) . ?
C8 H8A 0.9600 . ?
C8 H8B 0.9600 . ?
C8 H8C 0.9600 . ?
N8 C13 1.424(13) . ?
N8 C14 1.48(2) . ?
N8 H8 0.9800 . ?
C12 C13 1.47(2) . ?
C12 H12A 0.9700 . ?
C12 H12B 0.9700 . ?
C11 H11A 0.9600 . ?
C11 H11B 0.9600 . ?
C11 H11C 0.9600 . ?
C10 C9 1.49(2) . ?
C10 H10A 0.9700 . ?
C10 H10B 0.9700 . ?
C9 H9A 0.9700 . ?
C9 H9B 0.9700 . ?
C13 H13A 0.9700 . ?
C13 H13B 0.9700 . ?
C14 H14A 0.9600 . ?
C14 H14B 0.9600 . ?
C14 H14C 0.9600 . ?
